data_1573350
loop_
_publ_author_name
'Gajda, Roman'
'S&#x142;awi&#x144;ski, Wojciech'
'Por&#x119;ba, Tomasz'
'Parafiniuk, Jan'
'Mezouar, Mohamed'
'Dera, Przemys&#x142;aw'
'Wo&#x17a;niak, Krzysztof'

_publ_section_title
;
 Incommensurately modulated structure of
 Zn<sub>4</sub>Si<sub>2</sub>O<sub>7</sub>(OH)<sub>2</sub>&#xb7;H<sub>2</sub>O
 at high pressure.
;
_journal_issue 1
_journal_name_full IUCrJ
_journal_paper_doi 10.1107/S2052252524011060
_journal_volume 12
_journal_year 2025
_chemical_formula_moiety 'O9 Si2 Zn4, O'
_chemical_formula_sum 'O10 Si2 Zn4'
_chemical_formula_weight 477.66
_space_group_crystal_system orthorhombic
_space_group_IT_number 34
_space_group_name_Hall 'P 2 -2n'
_space_group_name_H-M_alt 'P n n 2'
_atom_sites_solution_primary direct
_audit_creation_date 2024-08-16
_audit_creation_method
;
Olex2 1.5
(compiled 2024.02.16 svn.r378c4104 for OlexSys, GUI svn.r6928)
;
_cell_angle_alpha 90
_cell_angle_beta 90
_cell_angle_gamma 90
_cell_formula_units_Z 2
_cell_length_a 8.1572(3)
_cell_length_b 10.640(3)
_cell_length_c 5.04990(10)
_cell_measurement.pressure 3110000

_cell_measurement_reflns_used 2573
_cell_measurement_temperature 293
_cell_measurement_theta_max 22.5440
_cell_measurement_theta_min 2.2300
_cell_volume 438.29(12)
_computing_molecular_graphics 'Olex2 1.5 (Dolomanov et al., 2009)'
_computing_publication_material 'Olex2 1.5 (Dolomanov et al., 2009)'
_computing_structure_refinement 'SHELXL 2018/3 (Sheldrick, 2015)'
_computing_structure_solution 'XS  (Sheldrick, 2008)'
_diffrn_ambient_temperature 293(2)
_diffrn_measured_fraction_theta_full 0.369
_diffrn_measured_fraction_theta_max 0.242
_diffrn_measurement_device_type 'esperanto-CrysAlisPro-abstract goniometer imported esperanto images'
_diffrn_radiation_type synchrotron
_diffrn_radiation_wavelength 0.35424
_diffrn_reflns_av_R_equivalents 0.0380
_diffrn_reflns_av_unetI/netI 0.0271
_diffrn_reflns_Laue_measured_fraction_full 0.369
_diffrn_reflns_Laue_measured_fraction_max 0.242
_diffrn_reflns_limit_h_max 13
_diffrn_reflns_limit_h_min -14
_diffrn_reflns_limit_k_max 7
_diffrn_reflns_limit_k_min -8
_diffrn_reflns_limit_l_max 8
_diffrn_reflns_limit_l_min -8
_diffrn_reflns_number 4480
_diffrn_reflns_point_group_measured_fraction_full 0.368
_diffrn_reflns_point_group_measured_fraction_max 0.240
_diffrn_reflns_theta_full 12.271
_diffrn_reflns_theta_max 22.871
_diffrn_reflns_theta_min 2.225
_diffrn_source synchrotron
_exptl_absorpt_correction_T_max 1.00000
_exptl_absorpt_correction_T_min 0.69942
_exptl_absorpt_correction_type multi-scan
_exptl_absorpt_process_details
;
CrysAlisPro 1.171.40.67a (Rigaku Oxford Diffraction, 2019)
Empirical absorption correction using spherical harmonics,
 implemented in SCALE3 ABSPACK scaling algorithm.
;
_exptl_crystal_colour colourless
_exptl_crystal_density_diffrn 3.619
_exptl_crystal_description block
_exptl_crystal_F_000 456
_exptl_crystal_size_max 0.06
_exptl_crystal_size_mid 0.04
_exptl_crystal_size_min 0.02
_refine_diff_density_max 0.576
_refine_diff_density_min -0.862
_refine_diff_density_rms 0.189
_refine_ls_abs_structure_details
;
 Classical Flack method preferred over Parsons because s.u. lower.
;
_refine_ls_abs_structure_Flack -0.08(10)
_refine_ls_extinction_method none
_refine_ls_goodness_of_fit_ref 1.042
_refine_ls_hydrogen_treatment undef
_refine_ls_matrix_type full
_refine_ls_number_parameters 74
_refine_ls_number_reflns 1164
_refine_ls_number_restraints 1
_refine_ls_restrained_S_all 1.042
_refine_ls_R_factor_all 0.0404
_refine_ls_R_factor_gt 0.0387
_refine_ls_shift/su_max 0.000
_refine_ls_shift/su_mean 0.000
_refine_ls_structure_factor_coef Fsqd
_refine_ls_weighting_details 'w=1/[\s^2^(Fo^2^)+(0.0700P)^2^] where P=(Fo^2^+2Fc^2^)/3'
_refine_ls_weighting_scheme calc
_refine_ls_wR_factor_gt 0.0966
_refine_ls_wR_factor_ref 0.1020
_reflns_Friedel_coverage 0.856
_reflns_Friedel_fraction_full 0.368
_reflns_Friedel_fraction_max 0.237
_reflns_number_gt 1064
_reflns_number_total 1164
_reflns_threshold_expression 'I > 2\s(I)'
_cod_data_source_file fc5081.cif
_cod_data_source_block 3_11GPa_Pnn2_DESY_crystal_2
_cod_original_cell_volume 438.31(11)
_cod_database_code 1573350
_shelx_shelxl_version_number 2018/3
_shelx_space_group_comment
;
The symmetry employed for this shelxl refinement is uniquely defined
by the following loop, which should always be used as a source of
symmetry information in preference to the above space-group names.
They are only intended as comments.
;
_cell_oxdiff_length_a 10.6441(16)
_cell_oxdiff_length_b 8.1564(2)
_cell_oxdiff_length_c 5.04856(10)
_cell_oxdiff_angle_alpha 89.979(2)
_cell_oxdiff_angle_beta 89.998(5)
_cell_oxdiff_angle_gamma 90.007(5)
_cell_oxdiff_volume 438.30(7)
_cell_oxdiff_measurement_reflns_used 2573
_oxdiff_exptl_absorpt_empirical_full_min 0.719
_oxdiff_exptl_absorpt_empirical_full_max 2.283
_oxdiff_exptl_absorpt_empirical_details
;
Empirical correction (ABSPACK) includes:
- Absorption correction using spherical harmonics
- Frame scaling
;
_olex2_refinement_description
;
;
_olex2_submission_special_instructions 'No special instructions were received'

loop_
_space_group_symop_operation_xyz
'x, y, z'
'-x, -y, z'
'-x+1/2, y+1/2, z+1/2'
'x+1/2, -y+1/2, z+1/2'

loop_
_atom_site_label
_atom_site_type_symbol
_atom_site_fract_x
_atom_site_fract_y
_atom_site_fract_z
_atom_site_U_iso_or_equiv
_atom_site_adp_type
_atom_site_occupancy
_atom_site_site_symmetry_order
_atom_site_calc_flag
_atom_site_refinement_flags_posn
_atom_site_refinement_flags_adp
_atom_site_refinement_flags_occupancy
_atom_site_disorder_assembly
_atom_site_disorder_group
Zn1 Zn 0.23381(6) 0.14772(11) 0.61453(9) 0.0129(5) Uani 1 1 d . . . . .
Zn2 Zn 0.31639(6) 0.33290(11) 0.11990(9) 0.0130(4) Uani 1 1 d . . . . .
Si1 Si 0.52241(13) 0.3561(3) 0.6076(4) 0.0087(10) Uani 1 1 d . . . . .
O1 O 0.3711(5) 0.2795(10) 0.4784(6) 0.018(3) Uani 1 1 d . . . . .
O2 O 0.6973(5) 0.3118(9) 0.4856(6) 0.016(3) Uani 1 1 d . . . . .
O3 O 0.5241(4) 0.3403(8) 0.9253(6) 0.013(3) Uani 1 1 d . . . . .
O4 O 0.1832(7) 0.4807(14) 0.0751(11) 0.025(5) Uani 1 1 d . . . . .
O5 O 0.500000 0.500000 0.5095(10) 0.024(6) Uani 1 2 d S T P . .
O6 O 0.000000 0.500000 -0.403(2) 0.083(12) Uani 1 2 d S T P . .

loop_
_atom_site_aniso_label
_atom_site_aniso_U_11
_atom_site_aniso_U_22
_atom_site_aniso_U_33
_atom_site_aniso_U_23
_atom_site_aniso_U_13
_atom_site_aniso_U_12
Zn1 0.0140(2) 0.0147(15) 0.01001(18) -0.0001(3) -0.00006(16) -0.0033(2)
Zn2 0.0145(2) 0.0145(14) 0.00993(18) 0.0006(4) -0.00032(16) -0.0034(2)
Si1 0.0109(4) 0.008(3) 0.0070(4) 0.0004(7) -0.0004(3) 0.0009(5)
O1 0.0221(15) 0.022(10) 0.0102(9) 0.0029(17) -0.0034(8) -0.013(2)
O2 0.0177(12) 0.021(9) 0.0103(9) 0.0046(18) 0.0033(8) 0.010(2)
O3 0.0127(13) 0.018(10) 0.0078(10) 0.0015(13) -0.0001(5) 0.0004(15)
O4 0.0159(16) 0.014(18) 0.043(3) -0.002(3) -0.0082(13) -0.001(3)
O5 0.024(2) 0.03(2) 0.014(2) 0.000 0.000 0.007(4)
O6 0.043(4) 0.19(4) 0.020(4) 0.000 0.000 -0.035(9)

loop_
_atom_type_symbol
_atom_type_description
_atom_type_scat_dispersion_real
_atom_type_scat_dispersion_imag
_atom_type_scat_source
O O 0.0003 0.0013 'International Tables Vol C Tables 4.2.6.8 and 6.1.1.4'
Si Si 0.0175 0.0165 'International Tables Vol C Tables 4.2.6.8 and 6.1.1.4'
Zn Zn 0.2130 0.4015 'International Tables Vol C Tables 4.2.6.8 and 6.1.1.4'

loop_
_geom_angle_atom_site_label_1
_geom_angle_atom_site_label_2
_geom_angle_atom_site_label_3
_geom_angle
_geom_angle_site_symmetry_1
_geom_angle_site_symmetry_3
_geom_angle_publ_flag
O1 Zn1 O2 105.8(3) . 4_455 ?
O1 Zn1 O3 106.6(2) . 4_454 ?
O2 Zn1 O3 108.72(17) 4_455 4_454 ?
O4 Zn1 O1 115.8(3) 3_545 . ?
O4 Zn1 O2 111.1(3) 3_545 4_455 ?
O4 Zn1 O3 108.6(3) 3_545 4_454 ?
O1 Zn2 Si1 29.6(2) . . ?
O1 Zn2 O3 106.21(16) . 1_554 ?
O2 Zn2 Si1 129.3(2) 4_454 . ?
O2 Zn2 O1 102.0(3) 4_454 . ?
O2 Zn2 O3 106.8(2) 4_454 1_554 ?
O3 Zn2 Si1 85.63(10) 1_554 . ?
O4 Zn2 Si1 110.3(2) . . ?
O4 Zn2 O1 118.5(3) . . ?
O4 Zn2 O2 108.9(3) . 4_454 ?
O4 Zn2 O3 113.3(3) . 1_554 ?
O1 Si1 Zn2 36.6(2) . . ?
O1 Si1 O2 111.8(4) . . ?
O1 Si1 O5 105.5(3) . . ?
O2 Si1 Zn2 99.04(17) . . ?
O3 Si1 Zn2 144.59(14) . . ?
O3 Si1 O1 110.8(3) . . ?
O3 Si1 O2 109.9(2) . . ?
O3 Si1 O5 113.8(4) . . ?
O5 Si1 Zn2 76.27(15) . . ?
O5 Si1 O2 104.9(3) . . ?
Zn1 O1 Zn2 114.3(2) . . ?
Si1 O1 Zn1 131.9(3) . . ?
Si1 O1 Zn2 113.8(4) . . ?
Zn2 O2 Zn1 115.8(3) 4 4_554 ?
Si1 O2 Zn1 115.8(3) . 4_554 ?
Si1 O2 Zn2 122.5(3) . 4 ?
Zn2 O3 Zn1 120.77(17) 1_556 4 ?
Si1 O3 Zn1 119.01(19) . 4 ?
Si1 O3 Zn2 119.68(18) . 1_556 ?
Zn1 O4 Zn2 123.2(3) 3_554 . ?
Si1 O5 Si1 144.4(4) 2_665 . ?

loop_
_geom_bond_atom_site_label_1
_geom_bond_atom_site_label_2
_geom_bond_distance
_geom_bond_site_symmetry_2
_geom_bond_publ_flag
Zn1 O1 1.922(7) . ?
Zn1 O2 1.946(4) 4_455 ?
Zn1 O3 1.963(3) 4_454 ?
Zn1 O4 1.912(14) 3_545 ?
Zn2 Si1 2.9920(17) . ?
Zn2 O1 1.949(4) . ?
Zn2 O2 1.943(8) 4_454 ?
Zn2 O3 1.961(3) 1_554 ?
Zn2 O4 1.925(12) . ?
Si1 O1 1.616(6) . ?
Si1 O2 1.624(4) . ?
Si1 O3 1.613(4) . ?
Si1 O5 1.620(3) . ?

loop_
_geom_torsion_atom_site_label_1
_geom_torsion_atom_site_label_2
_geom_torsion_atom_site_label_3
_geom_torsion_atom_site_label_4
_geom_torsion
_geom_torsion_site_symmetry_1
_geom_torsion_site_symmetry_2
_geom_torsion_site_symmetry_3
_geom_torsion_site_symmetry_4
_geom_torsion_publ_flag
Zn2 Si1 O1 Zn1 -178.9(10) . . . . ?
Zn2 Si1 O2 Zn1 31.6(5) . . . 4_554 ?
Zn2 Si1 O2 Zn2 -120.2(4) . . . 4 ?
Zn2 Si1 O3 Zn1 170.8(2) . . . 4 ?
Zn2 Si1 O3 Zn2 -17.7(9) . . . 1_556 ?
Zn2 Si1 O5 Si1 144.25(4) . . . 2_665 ?
O1 Si1 O2 Zn1 67.3(7) . . . 4_554 ?
O1 Si1 O2 Zn2 -84.4(4) . . . 4 ?
O1 Si1 O3 Zn1 152.0(5) . . . 4 ?
O1 Si1 O3 Zn2 -36.4(7) . . . 1_556 ?
O1 Si1 O5 Si1 121.94(19) . . . 2_665 ?
O2 Si1 O1 Zn1 105.8(5) . . . . ?
O2 Si1 O1 Zn2 -75.3(6) . . . . ?
O2 Si1 O3 Zn1 28.0(7) . . . 4 ?
O2 Si1 O3 Zn2 -160.4(5) . . . 1_556 ?
O2 Si1 O5 Si1 -119.9(2) . . . 2_665 ?
O3 Si1 O1 Zn1 -17.1(8) . . . . ?
O3 Si1 O1 Zn2 161.8(4) . . . . ?
O3 Si1 O2 Zn1 -169.2(4) . . . 4_554 ?
O3 Si1 O2 Zn2 39.0(6) . . . 4 ?
O3 Si1 O5 Si1 0.23(13) . . . 2_665 ?
O5 Si1 O1 Zn1 -140.7(6) . . . . ?
O5 Si1 O1 Zn2 38.2(5) . . . . ?
O5 Si1 O2 Zn1 -46.5(5) . . . 4_554 ?
O5 Si1 O2 Zn2 161.7(4) . . . 4 ?
O5 Si1 O3 Zn1 -89.3(4) . . . 4 ?
O5 Si1 O3 Zn2 82.3(5) . . . 1_556 ?
